data_8000384
loop_
_publ_author_name
'Andrzejewski, Micha\/l'
'Katrusiak, Andrzej'

_publ_section_title
;
 Piezochromic Porous Metal-Organic Framework.
;
_journal_issue 1
_journal_name_full 'The journal of physical chemistry letters'
_journal_page_first 279
_journal_page_last 284
_journal_paper_doi 10.1021/acs.jpclett.6b02458
_journal_volume 8
_journal_year 2017
_chemical_formula_moiety 'C14 H18 Co N2 O5'
_chemical_formula_sum 'C14 H18 Co N2 O5'
_chemical_formula_weight 353.23
_chemical_name_common AMU1
_chemical_name_systematic
;
Co(1,4-benzenedicarboxylate)(1,4-diazabicyclo[2.2.2]octane)H2O
;
_space_group_crystal_system triclinic
_space_group_IT_number 1
_space_group_name_Hall 'P 1'
_space_group_name_H-M_alt 'P 1'
_atom_sites_solution_hydrogens mixed
_atom_sites_solution_primary direct
_audit_creation_date 2016-07-12
_audit_creation_method
;
Olex2 1.2
(compiled 2016.02.19 svn.r3266 for OlexSys, GUI svn.r5155)
;
_cell_angle_alpha 88.69(4)
_cell_angle_beta 98.80(6)
_cell_angle_gamma 94.70(5)
_cell_formula_units_Z 1
_cell_length_a 5.639(4)
_cell_length_b 6.945(3)
_cell_length_c 10.465(6)
_cell_measurement_reflns_used 744
_cell_measurement_temperature 296(2)
_cell_measurement_theta_max 52.696
_cell_measurement_theta_min 9.892
_cell_volume 403.6(4)
_computing_molecular_graphics 'Olex2 (Dolomanov et al., 2009)'
_computing_publication_material 'Olex2 (Dolomanov et al., 2009)'
_computing_structure_refinement 'ShelXL (Sheldrick, 2015)'
_computing_structure_solution 'ShelXS (Sheldrick, 2008)'
_diffrn_ambient_temperature 296(2)
_diffrn_measured_fraction_theta_full 0.266
_diffrn_measured_fraction_theta_max 0.243
_diffrn_measurement_device_type 'multiwire proportional'
_diffrn_measurement_method 'phi and omega scans'
_diffrn_radiation_monochromator graphite
_diffrn_radiation_type MoK\a
_diffrn_radiation_wavelength 0.71073
_diffrn_reflns_av_R_equivalents 0.1202
_diffrn_reflns_av_unetI/netI 0.1177
_diffrn_reflns_Laue_measured_fraction_full 0.266
_diffrn_reflns_Laue_measured_fraction_max 0.243
_diffrn_reflns_limit_h_max 3
_diffrn_reflns_limit_h_min -3
_diffrn_reflns_limit_k_max 8
_diffrn_reflns_limit_k_min -8
_diffrn_reflns_limit_l_max 11
_diffrn_reflns_limit_l_min -11
_diffrn_reflns_number 1886
_diffrn_reflns_point_group_measured_fraction_full 0.266
_diffrn_reflns_point_group_measured_fraction_max 0.243
_diffrn_reflns_theta_full 25.242
_diffrn_reflns_theta_max 26.348
_diffrn_reflns_theta_min 4.946
_exptl_absorpt_coefficient_mu 1.086
_exptl_absorpt_correction_T_max 0.909
_exptl_absorpt_correction_T_min 0.892
_exptl_absorpt_correction_type multi-scan
_exptl_absorpt_process_details
;
Data were collected and reduced by program CrysAlisPro, 
and SCALE3 ABSPACK was used for absorption correction
;
_exptl_crystal_colour yellow
_exptl_crystal_density_diffrn 1.453
_exptl_crystal_description plate
_exptl_crystal_F_000 183
_exptl_crystal_size_max 0.3
_exptl_crystal_size_mid 0.1
_exptl_crystal_size_min 0.1
_refine_diff_density_max 1.193
_refine_diff_density_min -0.878
_refine_diff_density_rms 0.288
_refine_ls_abs_structure_details
;
 Refined as a perfect inversion twin.
;
_refine_ls_abs_structure_Flack 0.5
_refine_ls_extinction_method none
_refine_ls_goodness_of_fit_ref 1.871
_refine_ls_hydrogen_treatment mixed
_refine_ls_matrix_type full
_refine_ls_number_parameters 64
_refine_ls_number_reflns 744
_refine_ls_number_restraints 42
_refine_ls_restrained_S_all 318.306
_refine_ls_R_factor_all 0.2381
_refine_ls_R_factor_gt 0.2052
_refine_ls_shift/su_max 0.000
_refine_ls_shift/su_mean 0.000
_refine_ls_structure_factor_coef Fsqd
_refine_ls_weighting_details 'w=1/[\s^2^(Fo^2^)+(0.2000P)^2^] where P=(Fo^2^+2Fc^2^)/3'
_refine_ls_weighting_scheme calc
_refine_ls_wR_factor_gt 0.4536
_refine_ls_wR_factor_ref 0.4837
_reflns_Friedel_coverage 1.000
_reflns_Friedel_fraction_full 0.266
_reflns_Friedel_fraction_max 0.243
_reflns_number_gt 527
_reflns_number_total 744
_reflns_threshold_expression 'I > 2\s(I)'
_cod_data_source_file jz6b02458_si_004.cif
_cod_data_source_block 271GPa_P1
_cod_database_code 8000384
_shelx_space_group_comment
;
The symmetry employed for this shelxl refinement is uniquely defined
by the following loop, which should always be used as a source of
symmetry information in preference to the above space-group names.
They are only intended as comments.
;
_olex2_refinement_description
;
1. Fixed Uiso
 At 1.2 times of:
  All C(H) groups, All C(H,H) groups
2. Restrained distances
 O2-C7
 1.23 with sigma of 0.002
 C7-O1
 1.23 with sigma of 0.002
 O3-C8
 1.23 with sigma of 0.002
 C7-C1
 1.48 with sigma of 0.002
 C4-C8
 1.48 with sigma of 0.002
 C4-C5
 1.36 with sigma of 0.002
 C5-C6
 1.36 with sigma of 0.002
 C6-C1
 1.36 with sigma of 0.002
 C1-C2
 1.36 with sigma of 0.002
 C2-C3
 1.36 with sigma of 0.002
 C3-C4
 1.36 with sigma of 0.002
 N1-C11
 1.48 with sigma of 0.002
 N1-C13
 1.48 with sigma of 0.002
 C9-N1
 1.48 with sigma of 0.002
 C10-N2
 1.48 with sigma of 0.002
 C12-N2
 1.48 with sigma of 0.002
 N2-C14
 1.48 with sigma of 0.002
 C10-C9
 1.52 with sigma of 0.002
 C12-C11
 1.52 with sigma of 0.002
 C14-C13
 1.52 with sigma of 0.002
 Co1-O1W
 2 with sigma of 0.02
 C9-C13
 2.3 with sigma of 0.002
 O3-O4
 2.16 with sigma of 0.002
 H1WA-O1W
 0.97 with sigma of 0.02
 O1W-H1WB
 0.97 with sigma of 0.02
 H1WA-H1WB
 1.66 with sigma of 0.0001
 O2-C1 \\sim C1-O1
 with sigma of 0.02
 C2-C7 \\sim C7-C6
 with sigma of 0.02
 C3-C8 \\sim C8-C5
 with sigma of 0.02
 C10-C12 \\sim C12-C14
 with sigma of 0.02
 C9-C11 \\sim C11-C13
 with sigma of 0.02
3. Restrained planarity
 C8, O3, C7, C6, C1, C2, C3, C4, C5, O1, O2
 with sigma of 0.1
4. Uiso/Uaniso restraints and constraints
Uiso(N2) = Uiso(N1)
Uiso(O3) = Uiso(O2) = Uiso(O1)
Uiso(C10) = Uiso(C12) = Uiso(C9) = Uiso(C11) = Uiso(C13) = Uiso(C14)
Uiso(C8) = Uiso(C4) = Uiso(C3) = Uiso(C2) = Uiso(C1) = Uiso(C5) = Uiso(C6) =
Uiso(C7)
5. Others
 Fixed X: H1WA(0.4623) H1WB(0.3969)
 Fixed Y: H1WA(0.0023) H1WB(-0.0172)
 Fixed Z: H1WA(0.0244) H1WB(-0.0877)
6.a Secondary CH2 refined with riding coordinates:
 C11(H11A,H11B), C9(H9A,H9B), C12(H12A,H12B), C14(H14A,H14B), C10(H10A,H10B),
 C13(H13A,H13B)
6.b Aromatic/amide H refined with riding coordinates:
 C6(H6), C2(H2), C3(H3), C5(H5)
6.c Fitted hexagon refined as free rotating group:
 C6(C1,C2,C3,C4,C5)
;
_olex2_submission_special_instructions 'No special instructions were received'

loop_
_space_group_symop_operation_xyz
'x, y, z'

loop_
_atom_site_label
_atom_site_type_symbol
_atom_site_fract_x
_atom_site_fract_y
_atom_site_fract_z
_atom_site_U_iso_or_equiv
_atom_site_adp_type
_atom_site_occupancy
_atom_site_site_symmetry_order
_atom_site_calc_flag
_atom_site_refinement_flags_posn
Co1 Co -0.051(6) -0.006(3) -0.033(2) 0.032(3) Uiso 1 1 d D
N1 N -0.062(6) 0.319(6) -0.029(2) 0.033(8) Uiso 1 1 d D
N2 N -0.045(9) 0.698(6) -0.042(3) 0.033(8) Uiso 1 1 d D
C11 C -0.284(9) 0.415(5) -0.020(5) 0.051(9) Uiso 1 1 d D
H11A H -0.3200 0.3895 0.0673 0.061 Uiso 1 1 calc R
H11B H -0.4131 0.3479 -0.0780 0.061 Uiso 1 1 calc R
C8 C -0.337(8) 0.058(6) 0.700(3) 0.055(8) Uiso 1 1 d D
C9 C 0.037(10) 0.372(4) -0.150(3) 0.051(9) Uiso 1 1 d D
H9A H -0.0641 0.3155 -0.2252 0.061 Uiso 1 1 calc R
H9B H 0.1994 0.3342 -0.1458 0.061 Uiso 1 1 calc R
C12 C -0.302(10) 0.630(5) -0.045(7) 0.051(9) Uiso 1 1 d D
H12A H -0.3952 0.6539 -0.1292 0.061 Uiso 1 1 calc R
H12B H -0.3712 0.6899 0.0212 0.061 Uiso 1 1 calc R
O3 O -0.541(8) 0.105(7) 0.705(6) 0.087(13) Uiso 1 1 d D
C7 C -0.124(8) 0.012(5) 0.183(2) 0.055(8) Uiso 1 1 d D
C14 C 0.081(17) 0.594(6) 0.070(6) 0.051(9) Uiso 1 1 d D
H14A H -0.0124 0.6054 0.1396 0.061 Uiso 1 1 calc R
H14B H 0.2330 0.6688 0.0955 0.061 Uiso 1 1 calc R
C10 C 0.030(13) 0.590(5) -0.148(4) 0.051(9) Uiso 1 1 d D
H10A H 0.1907 0.6439 -0.1569 0.061 Uiso 1 1 calc R
H10B H -0.0739 0.6246 -0.2264 0.061 Uiso 1 1 calc R
C13 C 0.140(9) 0.384(5) 0.072(3) 0.051(9) Uiso 1 1 d D
H13A H 0.2957 0.3693 0.0460 0.061 Uiso 1 1 calc R
H13B H 0.1299 0.3209 0.1544 0.061 Uiso 1 1 calc R
C6 C -0.010(7) -0.016(6) 0.420(3) 0.055(8) Uiso 1 1 d D
H6 H 0.1402 -0.0509 0.4065 0.067 Uiso 1 1 calc R
C1 C -0.182(7) 0.025(4) 0.316(2) 0.055(8) Uiso 1 1 d DG
C2 C -0.406(7) 0.076(6) 0.336(3) 0.055(8) Uiso 1 1 d DG
H2 H -0.5218 0.1038 0.2665 0.067 Uiso 1 1 calc R
C3 C -0.457(7) 0.087(6) 0.462(3) 0.055(8) Uiso 1 1 d DG
H3 H -0.6072 0.1222 0.4756 0.067 Uiso 1 1 calc R
C4 C -0.285(7) 0.047(4) 0.566(3) 0.055(8) Uiso 1 1 d DG
C5 C -0.061(7) -0.005(6) 0.546(2) 0.055(8) Uiso 1 1 d DG
H5 H 0.0548 -0.0325 0.6156 0.067 Uiso 1 1 calc R
O1 O 0.074(8) -0.032(7) 0.164(6) 0.087(13) Uiso 1 1 d D
O2 O -0.266(15) 0.042(7) 0.085(4) 0.087(13) Uiso 1 1 d D
O1W O 0.305(4) -0.042(5) -0.015(3) 0.014(8) Uiso 1 1 d D
O4 O -0.201(9) -0.014(6) 0.771(5) 0.029(10) Uiso 1 1 d D
H1WA H 0.4623 0.0023 0.0244 0.00(18) Uiso 1 1 d D
H1WB H 0.3969 -0.0172 -0.0877 0.00(18) Uiso 1 1 d D

loop_
_atom_type_symbol
_atom_type_description
_atom_type_scat_dispersion_real
_atom_type_scat_dispersion_imag
_atom_type_scat_source
C C 0.0033 0.0016 'International Tables Vol C Tables 4.2.6.8 and 6.1.1.4'
H H 0.0000 0.0000 'International Tables Vol C Tables 4.2.6.8 and 6.1.1.4'
Co Co 0.3494 0.9721 'International Tables Vol C Tables 4.2.6.8 and 6.1.1.4'
N N 0.0061 0.0033 'International Tables Vol C Tables 4.2.6.8 and 6.1.1.4'
O O 0.0106 0.0060 'International Tables Vol C Tables 4.2.6.8 and 6.1.1.4'

loop_
_geom_angle_atom_site_label_1
_geom_angle_atom_site_label_2
_geom_angle_atom_site_label_3
_geom_angle
_geom_angle_site_symmetry_1
_geom_angle_site_symmetry_3
N2 Co1 N1 178.1(14) 1_545 .
N2 Co1 O1 87.1(17) 1_545 .
N2 Co1 O4 86.7(14) 1_545 1_554
O1 Co1 N1 94.8(16) . .
O1 Co1 O4 173(3) . 1_554
O2 Co1 N1 74(2) . .
O2 Co1 N2 107(2) . 1_545
O2 Co1 O1 62.5(12) . .
O2 Co1 O1W 134.9(15) . .
O2 Co1 O4 116(2) . 1_554
O1W Co1 N1 103.5(17) . .
O1W Co1 N2 77.0(17) . 1_545
O1W Co1 O1 73.1(15) . .
O1W Co1 O4 109(2) . 1_554
O4 Co1 N1 91.4(13) 1_554 .
C11 N1 Co1 123(3) . .
C11 N1 C13 112(3) . .
C9 N1 Co1 100(3) . .
C9 N1 C11 113(3) . .
C9 N1 C13 102.0(3) . .
C13 N1 Co1 104(2) . .
C12 N2 Co1 103(3) . 1_565
C12 N2 C14 104(4) . .
C12 N2 C10 104(4) . .
C14 N2 Co1 119(3) . 1_565
C10 N2 Co1 126(3) . 1_565
C10 N2 C14 99(4) . .
N1 C11 H11A 106.8 . .
N1 C11 H11B 106.8 . .
N1 C11 C12 122(5) . .
H11A C11 H11B 106.7 . .
C12 C11 H11A 106.8 . .
C12 C11 H11B 106.8 . .
O3 C8 C4 113(4) . .
O4 C8 O3 133(4) . .
O4 C8 C4 111(3) . .
N1 C9 H9A 111.8 . .
N1 C9 H9B 111.8 . .
N1 C9 C10 100(4) . .
H9A C9 H9B 109.5 . .
C10 C9 H9A 111.8 . .
C10 C9 H9B 111.8 . .
N2 C12 C11 101(5) . .
N2 C12 H12A 111.5 . .
N2 C12 H12B 111.5 . .
C11 C12 H12A 111.5 . .
C11 C12 H12B 111.5 . .
H12A C12 H12B 109.3 . .
O1 C7 C1 121(3) . .
O2 C7 C1 124(4) . .
O2 C7 O1 115(7) . .
N2 C14 H14A 105.9 . .
N2 C14 H14B 105.9 . .
N2 C14 C13 126(4) . .
H14A C14 H14B 106.2 . .
C13 C14 H14A 105.9 . .
C13 C14 H14B 105.9 . .
N2 C10 C9 124(4) . .
N2 C10 H10A 106.2 . .
N2 C10 H10B 106.2 . .
C9 C10 H10A 106.2 . .
C9 C10 H10B 106.2 . .
H10A C10 H10B 106.4 . .
N1 C13 C14 96(4) . .
N1 C13 H13A 112.6 . .
N1 C13 H13B 112.6 . .
C14 C13 H13A 112.6 . .
C14 C13 H13B 112.6 . .
H13A C13 H13B 110.1 . .
C1 C6 H6 120.0 . .
C1 C6 C5 120.0 . .
C5 C6 H6 120.0 . .
C6 C1 C7 119.2(11) . .
C6 C1 C2 120.0 . .
C2 C1 C7 120.8(11) . .
C1 C2 H2 120.0 . .
C1 C2 C3 120.0 . .
C3 C2 H2 120.0 . .
C2 C3 H3 120.0 . .
C4 C3 C2 120.0 . .
C4 C3 H3 120.0 . .
C3 C4 C8 120.4(11) . .
C3 C4 C5 120.0 . .
C5 C4 C8 119.6(11) . .
C6 C5 H5 120.0 . .
C4 C5 C6 120.0 . .
C4 C5 H5 120.0 . .
C7 O1 Co1 87(4) . .
C7 O2 Co1 96(5) . .
Co1 O1W H1WA 146(3) . .
Co1 O1W H1WB 122(2) . .
H1WA O1W H1WB 75.3(18) . .
C8 O4 Co1 140(3) . 1_556

loop_
_geom_bond_atom_site_label_1
_geom_bond_atom_site_label_2
_geom_bond_distance
_geom_bond_site_symmetry_2
Co1 N1 2.26(5) .
Co1 N2 2.07(4) 1_545
Co1 O1 2.08(7) .
Co1 O2 1.91(9) .
Co1 O1W 2.03(3) .
Co1 O4 2.10(4) 1_554
N1 C11 1.480(3) .
N1 C9 1.480(3) .
N1 C13 1.480(3) .
N2 Co1 2.07(4) 1_565
N2 C12 1.480(3) .
N2 C14 1.480(3) .
N2 C10 1.480(3) .
C11 H11A 0.9700 .
C11 H11B 0.9700 .
C11 C12 1.520(3) .
C8 O3 1.230(3) .
C8 C4 1.480(3) .
C8 O4 1.12(4) .
C9 H9A 0.9700 .
C9 H9B 0.9700 .
C9 C10 1.520(3) .
C12 H12A 0.9700 .
C12 H12B 0.9700 .
C7 C1 1.480(3) .
C7 O1 1.230(3) .
C7 O2 1.230(3) .
C14 H14A 0.9700 .
C14 H14B 0.9700 .
C14 C13 1.520(3) .
C10 H10A 0.9700 .
C10 H10B 0.9700 .
C13 H13A 0.9700 .
C13 H13B 0.9700 .
C6 H6 0.9300 .
C6 C1 1.3900 .
C6 C5 1.3900 .
C1 C2 1.3900 .
C2 H2 0.9300 .
C2 C3 1.3900 .
C3 H3 0.9300 .
C3 C4 1.3900 .
C4 C5 1.3900 .
C5 H5 0.9300 .
O1W H1WA 0.95(2) .
O1W H1WB 0.99(3) .
O4 Co1 2.10(4) 1_556

loop_
_geom_torsion_atom_site_label_1
_geom_torsion_atom_site_label_2
_geom_torsion_atom_site_label_3
_geom_torsion_atom_site_label_4
_geom_torsion
_geom_torsion_site_symmetry_1
_geom_torsion_site_symmetry_4
Co1 N1 C11 C12 -167(4) . .
Co1 N1 C9 C10 -180(4) . .
Co1 N1 C13 C14 -173(5) . .
Co1 N2 C12 C11 -167(4) 1_565 .
Co1 N2 C14 C13 -169(7) 1_565 .
Co1 N2 C10 C9 179(5) 1_565 .
N1 C11 C12 N2 -15(6) . .
N1 C9 C10 N2 4(7) . .
N2 C14 C13 N1 -28(10) . .
C11 N1 C9 C10 48(4) . .
C11 N1 C13 C14 -38(5) . .
C8 C4 C5 C6 -180.0(13) . .
C9 N1 C11 C12 -48(5) . .
C9 N1 C13 C14 83(6) . .
C12 N2 C14 C13 78(9) . .
C12 N2 C10 C9 -64(6) . .
O3 C8 C4 C3 0.2(11) . .
O3 C8 C4 C5 -179.8(7) . .
O3 C8 O4 Co1 -44(9) . 1_556
C7 C1 C2 C3 179.9(13) . .
C14 N2 C12 C11 -43(5) . .
C14 N2 C10 C9 43(9) . .
C10 N2 C12 C11 61(4) . .
C10 N2 C14 C13 -29(12) . .
C13 N1 C11 C12 67(4) . .
C13 N1 C9 C10 -73(5) . .
C6 C1 C2 C3 0.0 . .
C1 C7 O1 Co1 180(2) . .
C1 C7 O2 Co1 -180(2) . .
C1 C6 C5 C4 0.0 . .
C1 C2 C3 C4 0.0 . .
C2 C3 C4 C8 180.0(13) . .
C2 C3 C4 C5 0.0 . .
C3 C4 C5 C6 0.0 . .
C4 C8 O4 Co1 155(5) . 1_556
C5 C6 C1 C7 -180.0(12) . .
C5 C6 C1 C2 0.0 . .
O1 C7 C1 C6 -0.8(17) . .
O1 C7 C1 C2 179.2(14) . .
O1 C7 O2 Co1 0(2) . .
O2 C7 C1 C6 178.9(14) . .
O2 C7 C1 C2 -1.0(17) . .
O2 C7 O1 Co1 0(2) . .
O4 C8 C4 C3 166(4) . .
O4 C8 C4 C5 -14(4) . .
